data_2212995
loop_
_publ_author_name
'Yathirajan, H. S.'
'Ashok, M. A.'
'Narayana Achar, B.'
'Bolte, Michael'

_publ_section_title
;
 Chlorpromazinium picrate
;
_journal_coeditor_code SG2144
_journal_issue 4
_journal_name_full 'Acta Crystallographica Section E'
_journal_page_first o1795
_journal_page_last o1797
_journal_paper_doi 10.1107/S1600536807011555
_journal_volume 63
_journal_year 2007
_chemical_formula_iupac 'C17 H20 Cl N2 S +, C6 H2 N3 O7 -'
_chemical_formula_moiety 'C17 H20 Cl N2 S +, C6 H2 N3 O7 -'
_chemical_formula_sum 'C23 H22 Cl N5 O7 S'
_chemical_formula_weight 547.97
_chemical_name_common 'Chlorpromazinium picrate'
_chemical_name_systematic
;
N-(2-chloro-10H-phenothiazin-10-yl)-N,N-dimethylpropanaminium
2,4,6-trinitrophenolate
;
_space_group_IT_number 2
_symmetry_cell_setting triclinic
_symmetry_space_group_name_Hall '-P 1'
_symmetry_space_group_name_H-M 'P -1'
_atom_sites_solution_hydrogens geom
_atom_sites_solution_primary direct
_atom_sites_solution_secondary difmap
_audit_creation_method SHELXL-97
_cell_angle_alpha 108.758(10)
_cell_angle_beta 104.675(10)
_cell_angle_gamma 100.922(9)
_cell_formula_units_Z 4
_cell_length_a 12.3355(14)
_cell_length_b 14.6631(19)
_cell_length_c 15.5340(19)
_cell_measurement_reflns_used 12532
_cell_measurement_temperature 173(2)
_cell_measurement_theta_max 25.6
_cell_measurement_theta_min 3.6
_cell_volume 2458.5(6)
_computing_cell_refinement X-AREA
_computing_data_collection 'X-AREA (Stoe & Cie, 2001)'
_computing_data_reduction X-AREA
_computing_molecular_graphics 'XP in SHELXTL-Plus (Sheldrick, 1991)'
_computing_publication_material SHELXL97
_computing_structure_refinement 'SHELXL97 (Sheldrick, 1997)'
_computing_structure_solution 'SHELXS97 (Sheldrick, 1997)'
_diffrn_ambient_temperature 173(2)
_diffrn_measured_fraction_theta_full 0.996
_diffrn_measured_fraction_theta_max 0.996
_diffrn_measurement_device_type 'Stoe IPDS-II two-circle'
_diffrn_measurement_method \w
_diffrn_radiation_monochromator graphite
_diffrn_radiation_source 'fine-focus sealed tube'
_diffrn_radiation_type MoK\a
_diffrn_radiation_wavelength 0.71073
_diffrn_reflns_av_R_equivalents 0.0893
_diffrn_reflns_av_sigmaI/netI 0.1470
_diffrn_reflns_limit_h_max 14
_diffrn_reflns_limit_h_min -14
_diffrn_reflns_limit_k_max 15
_diffrn_reflns_limit_k_min -17
_diffrn_reflns_limit_l_max 18
_diffrn_reflns_limit_l_min -18
_diffrn_reflns_number 30547
_diffrn_reflns_theta_full 25.00
_diffrn_reflns_theta_max 25.03
_diffrn_reflns_theta_min 3.50
_diffrn_standards_number 0
_exptl_absorpt_coefficient_mu 0.295
_exptl_absorpt_correction_T_max 0.9983
_exptl_absorpt_correction_T_min 0.9479
_exptl_absorpt_correction_type multi-scan
_exptl_absorpt_process_details '(MULABS; Spek, 2003; Blessing, 1995)'
_exptl_crystal_colour orange
_exptl_crystal_density_diffrn 1.480
_exptl_crystal_density_method 'not measured'
_exptl_crystal_description plate
_exptl_crystal_F_000 1136
_exptl_crystal_size_max 0.22
_exptl_crystal_size_mid 0.18
_exptl_crystal_size_min 0.04
_refine_diff_density_max 0.938
_refine_diff_density_min -0.538
_refine_ls_extinction_method none
_refine_ls_goodness_of_fit_ref 0.978
_refine_ls_hydrogen_treatment constr
_refine_ls_matrix_type full
_refine_ls_number_parameters 667
_refine_ls_number_reflns 8664
_refine_ls_number_restraints 0
_refine_ls_restrained_S_all 0.978
_refine_ls_R_factor_all 0.1773
_refine_ls_R_factor_gt 0.0949
_refine_ls_shift/su_max 0.000
_refine_ls_shift/su_mean 0.000
_refine_ls_structure_factor_coef Fsqd
_refine_ls_weighting_details 'calc w=1/[\s^2^(Fo^2^)+(0.1443P)^2^] where P=(Fo^2^+2Fc^2^)/3'
_refine_ls_weighting_scheme calc
_refine_ls_wR_factor_gt 0.2352
_refine_ls_wR_factor_ref 0.2831
_reflns_number_gt 4240
_reflns_number_total 8664
_reflns_threshold_expression I>2\s(I)
_cod_data_source_file sg2144.cif
_cod_data_source_block I
_cod_original_cell_volume 2458.6(6)
_cod_database_code 2212995
_cod_database_fobs_code 2212995

loop_
_symmetry_equiv_pos_as_xyz
'x, y, z'
'-x, -y, -z'

loop_
_atom_site_type_symbol
_atom_site_label
_atom_site_fract_x
_atom_site_fract_y
_atom_site_fract_z
_atom_site_U_iso_or_equiv
_atom_site_adp_type
_atom_site_calc_flag
_atom_site_refinement_flags
_atom_site_occupancy
S S1 -0.1012(2) 0.19166(16) 0.39451(16) 0.0923(8) Uani d . 1
Cl Cl1 0.3626(3) 0.3746(3) 0.3353(2) 0.1123(9) Uani d . 1
N N1 -0.0614(5) 0.3582(4) 0.3216(4) 0.0572(15) Uani d . 1
C C1 -0.0689(6) 0.4121(4) 0.2554(4) 0.0511(16) Uani d . 1
H H1A -0.1528 0.4030 0.2234 0.061 Uiso calc R 1
H H1B -0.0380 0.3793 0.2045 0.061 Uiso calc R 1
C C2 -0.0036(5) 0.5260(4) 0.3009(4) 0.0455(15) Uani d . 1
H H2A -0.0277 0.5607 0.3558 0.055 Uiso calc R 1
H H2B 0.0822 0.5377 0.3246 0.055 Uiso calc R 1
C C3 -0.0369(5) 0.5651(4) 0.2217(4) 0.0419(14) Uani d . 1
H H3A -0.0263 0.5208 0.1631 0.050 Uiso calc R 1
H H3B -0.1210 0.5614 0.2056 0.050 Uiso calc R 1
N N4 0.0336(4) 0.6712(4) 0.2486(4) 0.0482(13) Uani d . 1
H H4 0.1122 0.6735 0.2628 0.058 Uiso calc R 1
C C4 -0.0009(9) 0.6998(7) 0.1629(7) 0.103(3) Uani d . 1
H H4B -0.0845 0.6950 0.1446 0.154 Uiso calc R 1
H H4C 0.0141 0.6540 0.1085 0.154 Uiso calc R 1
H H4D 0.0453 0.7692 0.1797 0.154 Uiso calc R 1
C C5 0.0211(6) 0.7455(5) 0.3345(6) 0.073(2) Uani d . 1
H H5A 0.0694 0.8132 0.3483 0.110 Uiso calc R 1
H H5B 0.0469 0.7278 0.3905 0.110 Uiso calc R 1
H H5C -0.0613 0.7444 0.3212 0.110 Uiso calc R 1
C C11 0.0340(8) 0.2527(5) 0.3889(5) 0.072(2) Uani d . 1
C C12 0.0366(7) 0.3255(5) 0.3458(5) 0.0591(19) Uani d . 1
C C13 0.1400(8) 0.3605(6) 0.3286(5) 0.068(2) Uani d . 1
H H13 0.1445 0.4077 0.2988 0.082 Uiso calc R 1
C C14 0.2357(8) 0.3261(6) 0.3554(6) 0.079(2) Uani d . 1
C C15 0.2352(10) 0.2577(7) 0.3989(6) 0.084(3) Uani d . 1
H H15 0.3021 0.2359 0.4171 0.101 Uiso calc R 1
C C16 0.1326(10) 0.2218(6) 0.4152(5) 0.086(3) Uani d . 1
H H16 0.1299 0.1746 0.4451 0.103 Uiso calc R 1
C C21 -0.1606(7) 0.2939(6) 0.4177(5) 0.072(2) Uani d . 1
C C22 -0.1389(6) 0.3652(6) 0.3774(5) 0.064(2) Uani d . 1
C C23 -0.1957(6) 0.4393(6) 0.3910(5) 0.064(2) Uani d . 1
H H23 -0.1806 0.4884 0.3645 0.077 Uiso calc R 1
C C24 -0.2766(7) 0.4446(7) 0.4438(5) 0.086(3) Uani d . 1
H H24 -0.3146 0.4958 0.4525 0.103 Uiso calc R 1
C C25 -0.2966(8) 0.3711(8) 0.4817(6) 0.091(3) Uani d . 1
H H25 -0.3500 0.3714 0.5163 0.109 Uiso calc R 1
C C26 -0.2390(8) 0.2975(7) 0.4693(5) 0.080(3) Uani d . 1
H H26 -0.2530 0.2486 0.4963 0.096 Uiso calc R 1
O O31 0.2287(5) 0.6237(6) 0.2635(6) 0.110(2) Uani d . 1
C C31 0.3274(6) 0.6110(7) 0.2617(6) 0.067(2) Uani d . 1
C C32 0.4359(6) 0.6851(5) 0.3330(5) 0.0575(18) Uani d . 1
C C33 0.5456(5) 0.6735(5) 0.3382(5) 0.0466(15) Uani d . 1
H H33 0.6142 0.7214 0.3881 0.056 Uiso calc R 1
C C34 0.5527(5) 0.5906(5) 0.2689(4) 0.0470(15) Uani d . 1
C C35 0.4520(5) 0.5197(5) 0.1962(5) 0.0530(16) Uani d . 1
H H35 0.4585 0.4640 0.1475 0.064 Uiso calc R 1
C C36 0.3458(6) 0.5302(6) 0.1950(6) 0.0591(18) Uani d . 1
N N32 0.4344(8) 0.7775(6) 0.4058(7) 0.081(2) Uani d . 1
O O321 0.3562(8) 0.8150(6) 0.3797(5) 0.122(3) Uani d . 1
O O322 0.5063(6) 0.8117(4) 0.4877(5) 0.0809(16) Uani d . 1
N N34 0.6659(5) 0.5772(5) 0.2693(4) 0.0607(15) Uani d . 1
O O341 0.7538(4) 0.6420(4) 0.3338(4) 0.0752(15) Uani d . 1
O O342 0.6709(4) 0.5026(5) 0.2073(4) 0.0796(16) Uani d . 1
N N36 0.2439(5) 0.4508(6) 0.1133(6) 0.075(2) Uani d . 1
O O361 0.2563(5) 0.4188(5) 0.0338(5) 0.096(2) Uani d . 1
O O362 0.1535(5) 0.4258(6) 0.1303(5) 0.112(2) Uani d . 1
S S1A 0.2816(2) 0.15171(16) 0.80216(15) 0.0746(6) Uani d . 1
Cl Cl1A 0.8219(3) 0.3829(2) 0.99075(19) 0.1497(16) Uani d . 1
N N1A 0.4753(5) 0.0837(4) 0.7412(4) 0.0544(14) Uani d . 1
C C1A 0.5576(5) 0.0242(6) 0.7241(5) 0.0572(18) Uani d . 1
H H1A1 0.6354 0.0606 0.7750 0.069 Uiso calc R 1
H H1A2 0.5671 0.0172 0.6611 0.069 Uiso calc R 1
C C2A 0.5148(5) -0.0793(5) 0.7242(4) 0.0491(15) Uani d . 1
H H2A1 0.5708 -0.1178 0.7112 0.059 Uiso calc R 1
H H2A2 0.4376 -0.1166 0.6729 0.059 Uiso calc R 1
C C3A 0.5041(6) -0.0685(5) 0.8225(5) 0.0504(16) Uani d . 1
H H3A1 0.5595 -0.0036 0.8720 0.061 Uiso calc R 1
H H3A2 0.4237 -0.0666 0.8206 0.061 Uiso calc R 1
N N4A 0.5289(4) -0.1528(3) 0.8516(3) 0.0394(11) Uani d . 1
H H4A 0.6041 -0.1541 0.8517 0.047 Uiso calc R 1
C C4A 0.4470(6) -0.2524(5) 0.7838(5) 0.068(2) Uani d . 1
H H4A1 0.4673 -0.3045 0.8058 0.102 Uiso calc R 1
H H4A2 0.4525 -0.2661 0.7193 0.102 Uiso calc R 1
H H4A3 0.3667 -0.2529 0.7813 0.102 Uiso calc R 1
C C5A 0.5275(6) -0.1340(6) 0.9524(5) 0.0596(18) Uani d . 1
H H5A1 0.5825 -0.0678 0.9970 0.089 Uiso calc R 1
H H5A2 0.5509 -0.1865 0.9721 0.089 Uiso calc R 1
H H5A3 0.4482 -0.1354 0.9538 0.089 Uiso calc R 1
C C11A 0.4349(9) 0.2207(6) 0.8508(5) 0.078(3) Uani d . 1
C C12A 0.5150(7) 0.1763(5) 0.8156(5) 0.0600(19) Uani d . 1
C C13A 0.6356(8) 0.2315(6) 0.8608(5) 0.080(3) Uani d . 1
H H13A 0.6924 0.2059 0.8377 0.096 Uiso calc R 1
C C14A 0.6697(11) 0.3209(8) 0.9372(7) 0.102(4) Uani d . 1
C C15A 0.5924(15) 0.3660(7) 0.9730(7) 0.118(5) Uani d . 1
H H15A 0.6203 0.4294 1.0259 0.142 Uiso calc R 1
C C16A 0.4720(13) 0.3153(7) 0.9287(6) 0.105(4) Uani d . 1
H H16A 0.4164 0.3441 0.9507 0.126 Uiso calc R 1
C C21A 0.2766(6) 0.0935(5) 0.6828(5) 0.0492(16) Uani d . 1
C C22A 0.3717(5) 0.0620(4) 0.6631(4) 0.0433(14) Uani d . 1
C C23A 0.3583(5) 0.0095(5) 0.5670(5) 0.0490(15) Uani d . 1
H H23A 0.4200 -0.0148 0.5518 0.059 Uiso calc R 1
C C24A 0.2563(5) -0.0079(5) 0.4928(5) 0.0490(15) Uani d . 1
H H24A 0.2489 -0.0441 0.4277 0.059 Uiso calc R 1
C C25A 0.1659(6) 0.0267(5) 0.5130(5) 0.0551(17) Uani d . 1
H H25A 0.0972 0.0160 0.4619 0.066 Uiso calc R 1
C C26A 0.1750(6) 0.0763(5) 0.6063(6) 0.0560(17) Uani d . 1
H H26A 0.1120 0.0996 0.6200 0.067 Uiso calc R 1
O O31A 0.7529(3) -0.0780(3) 0.8606(3) 0.0524(11) Uani d . 1
C C31A 0.8520(5) -0.0902(4) 0.8712(4) 0.0371(13) Uani d . 1
C C32A 0.8977(4) -0.1485(4) 0.9232(4) 0.0362(13) Uani d . 1
C C33A 1.0085(5) -0.1598(4) 0.9398(4) 0.0429(14) Uani d . 1
H H33A 1.0346 -0.1953 0.9785 0.052 Uiso calc R 1
C C34A 1.0815(5) -0.1175(5) 0.8980(4) 0.0423(14) Uani d . 1
C C35A 1.0460(5) -0.0607(4) 0.8467(4) 0.0393(13) Uani d . 1
H H35A 1.0968 -0.0315 0.8196 0.047 Uiso calc R 1
C C36A 0.9386(5) -0.0470(4) 0.8351(4) 0.0411(14) Uani d . 1
N N32A 0.8237(4) -0.1941(4) 0.9672(4) 0.0468(12) Uani d . 1
O O32A 0.7180(4) -0.2336(4) 0.9226(4) 0.0687(15) Uani d . 1
O O32B 0.8725(4) -0.1919(4) 1.0480(3) 0.0583(12) Uani d . 1
N N34A 1.1965(4) -0.1294(4) 0.9124(4) 0.0579(15) Uani d . 1
O O34A 1.2262(4) -0.1821(5) 0.9567(4) 0.0818(17) Uani d . 1
O O34B 1.2625(4) -0.0864(5) 0.8803(5) 0.0852(18) Uani d . 1
N N36A 0.9109(5) 0.0187(4) 0.7832(4) 0.0570(15) Uani d . 1
O O36A 0.9633(4) 0.0281(4) 0.7266(3) 0.0692(14) Uani d . 1
O O36B 0.8409(4) 0.0651(4) 0.8018(5) 0.0856(19) Uani d . 1

loop_
_atom_site_aniso_label
_atom_site_aniso_U_11
_atom_site_aniso_U_22
_atom_site_aniso_U_33
_atom_site_aniso_U_12
_atom_site_aniso_U_13
_atom_site_aniso_U_23
S1 0.142(2) 0.0451(11) 0.0775(13) -0.0040(12) 0.0257(13) 0.0354(10)
Cl1 0.114(2) 0.142(3) 0.138(2) 0.0787(19) 0.0674(17) 0.084(2)
N1 0.073(4) 0.035(3) 0.057(3) -0.003(3) 0.013(3) 0.028(3)
C1 0.057(4) 0.034(3) 0.056(4) -0.002(3) 0.010(3) 0.025(3)
C2 0.047(3) 0.033(3) 0.053(3) 0.000(3) 0.010(3) 0.024(3)
C3 0.041(3) 0.029(3) 0.054(3) 0.010(2) 0.008(3) 0.019(3)
N4 0.034(3) 0.040(3) 0.078(3) 0.014(2) 0.013(2) 0.034(3)
C4 0.126(8) 0.055(5) 0.117(7) 0.006(5) 0.000(6) 0.065(5)
C5 0.052(4) 0.035(4) 0.112(6) 0.007(3) 0.025(4) 0.008(4)
C11 0.119(7) 0.038(4) 0.050(4) 0.019(4) 0.018(4) 0.018(3)
C12 0.088(5) 0.034(4) 0.049(4) 0.014(3) 0.011(3) 0.019(3)
C13 0.100(6) 0.049(4) 0.069(5) 0.032(4) 0.034(4) 0.031(4)
C14 0.112(7) 0.059(5) 0.073(5) 0.045(5) 0.022(5) 0.030(4)
C15 0.117(8) 0.082(6) 0.069(5) 0.057(6) 0.026(5) 0.039(5)
C16 0.145(9) 0.061(5) 0.061(5) 0.053(6) 0.021(5) 0.033(4)
C21 0.088(5) 0.057(5) 0.051(4) -0.008(4) 0.007(4) 0.023(3)
C22 0.067(4) 0.052(4) 0.056(4) -0.018(4) 0.006(3) 0.030(3)
C23 0.061(4) 0.056(5) 0.062(4) -0.008(4) 0.012(3) 0.027(4)
C24 0.080(5) 0.087(6) 0.058(4) -0.021(5) 0.003(4) 0.029(4)
C25 0.078(6) 0.101(8) 0.067(5) -0.021(6) 0.015(4) 0.034(5)
C26 0.086(6) 0.074(6) 0.062(5) -0.019(5) 0.016(4) 0.037(4)
O31 0.063(4) 0.164(7) 0.188(7) 0.072(4) 0.078(4) 0.126(6)
C31 0.042(4) 0.090(6) 0.111(6) 0.030(4) 0.036(4) 0.077(5)
C32 0.070(5) 0.057(4) 0.088(5) 0.041(4) 0.050(4) 0.050(4)
C33 0.047(4) 0.039(4) 0.067(4) 0.014(3) 0.028(3) 0.029(3)
C34 0.040(3) 0.053(4) 0.059(4) 0.017(3) 0.021(3) 0.030(3)
C35 0.050(4) 0.051(4) 0.070(4) 0.021(3) 0.018(3) 0.037(3)
C36 0.045(4) 0.060(5) 0.092(5) 0.019(3) 0.028(4) 0.047(4)
N32 0.111(6) 0.081(5) 0.123(6) 0.059(5) 0.086(5) 0.077(5)
O321 0.199(8) 0.137(6) 0.150(6) 0.140(6) 0.120(6) 0.105(5)
O322 0.105(5) 0.060(4) 0.099(4) 0.026(3) 0.062(4) 0.037(3)
N34 0.041(3) 0.088(5) 0.067(4) 0.034(3) 0.023(3) 0.035(4)
O341 0.040(3) 0.090(4) 0.093(4) 0.021(3) 0.024(3) 0.030(3)
O342 0.058(3) 0.106(5) 0.075(3) 0.047(3) 0.027(3) 0.019(3)
N36 0.041(4) 0.083(5) 0.113(6) 0.011(3) 0.014(4) 0.065(5)
O361 0.074(4) 0.075(4) 0.110(5) 0.002(3) 0.001(4) 0.034(4)
O362 0.042(3) 0.144(6) 0.161(6) 0.003(3) 0.015(3) 0.101(5)
S1A 0.1149(17) 0.0662(13) 0.0803(13) 0.0475(12) 0.0584(12) 0.0441(11)
Cl1A 0.185(3) 0.0876(19) 0.0857(16) -0.0586(19) -0.0375(17) 0.0395(14)
N1A 0.049(3) 0.046(3) 0.066(3) 0.009(3) 0.009(3) 0.030(3)
C1A 0.036(3) 0.073(5) 0.080(4) 0.018(3) 0.021(3) 0.050(4)
C2A 0.042(3) 0.063(4) 0.054(4) 0.024(3) 0.016(3) 0.032(3)
C3A 0.048(4) 0.059(4) 0.066(4) 0.028(3) 0.021(3) 0.043(3)
N4A 0.029(2) 0.038(3) 0.058(3) 0.010(2) 0.016(2) 0.026(2)
C4A 0.057(4) 0.051(4) 0.082(5) 0.006(3) 0.007(4) 0.026(4)
C5A 0.049(4) 0.081(5) 0.069(4) 0.028(4) 0.024(3) 0.046(4)
C11A 0.134(8) 0.044(4) 0.050(4) 0.011(5) 0.019(4) 0.029(4)
C12A 0.083(5) 0.048(4) 0.052(4) 0.014(4) 0.014(4) 0.033(4)
C13A 0.095(6) 0.056(5) 0.055(4) -0.019(4) -0.014(4) 0.032(4)
C14A 0.151(9) 0.057(6) 0.058(5) -0.019(6) -0.008(6) 0.034(5)
C15A 0.238(16) 0.036(5) 0.054(5) 0.008(7) 0.039(8) 0.012(4)
C16A 0.203(12) 0.059(6) 0.063(5) 0.029(7) 0.052(7) 0.037(5)
C21A 0.065(4) 0.039(3) 0.065(4) 0.022(3) 0.033(3) 0.034(3)
C22A 0.034(3) 0.043(3) 0.065(4) 0.013(3) 0.017(3) 0.034(3)
C23A 0.036(3) 0.050(4) 0.067(4) 0.014(3) 0.021(3) 0.026(3)
C24A 0.050(4) 0.049(4) 0.055(4) 0.015(3) 0.020(3) 0.028(3)
C25A 0.045(4) 0.052(4) 0.074(5) 0.018(3) 0.014(3) 0.036(4)
C26A 0.050(4) 0.048(4) 0.093(5) 0.030(3) 0.031(4) 0.040(4)
O31A 0.029(2) 0.060(3) 0.087(3) 0.0167(19) 0.017(2) 0.052(2)
C31A 0.029(3) 0.035(3) 0.047(3) 0.009(2) 0.005(2) 0.022(3)
C32A 0.027(3) 0.036(3) 0.056(3) 0.015(2) 0.016(2) 0.025(3)
C33A 0.034(3) 0.044(3) 0.055(3) 0.011(3) 0.011(3) 0.028(3)
C34A 0.028(3) 0.043(3) 0.059(4) 0.009(2) 0.013(3) 0.026(3)
C35A 0.028(3) 0.037(3) 0.055(3) 0.005(2) 0.016(2) 0.023(3)
C36A 0.032(3) 0.034(3) 0.058(3) 0.005(2) 0.009(3) 0.025(3)
N32A 0.039(3) 0.049(3) 0.068(3) 0.020(2) 0.018(2) 0.037(3)
O32A 0.035(2) 0.083(4) 0.122(4) 0.020(2) 0.028(3) 0.079(3)
O32B 0.062(3) 0.061(3) 0.070(3) 0.017(2) 0.027(2) 0.044(2)
N34A 0.038(3) 0.058(4) 0.089(4) 0.019(3) 0.025(3) 0.037(3)
O34A 0.048(3) 0.100(4) 0.140(5) 0.040(3) 0.037(3) 0.086(4)
O34B 0.041(3) 0.107(5) 0.152(5) 0.032(3) 0.051(3) 0.086(4)
N36A 0.032(3) 0.056(4) 0.079(4) 0.002(3) 0.002(3) 0.040(3)
O36A 0.075(3) 0.076(4) 0.065(3) 0.007(3) 0.023(3) 0.046(3)
O36B 0.049(3) 0.093(4) 0.167(6) 0.035(3) 0.044(3) 0.103(4)

loop_
_atom_type_symbol
_atom_type_description
_atom_type_scat_dispersion_real
_atom_type_scat_dispersion_imag
_atom_type_scat_source
C C 0.0033 0.0016 'International Tables Vol C Tables 4.2.6.8 and 6.1.1.4'
H H 0.0000 0.0000 'International Tables Vol C Tables 4.2.6.8 and 6.1.1.4'
Cl Cl 0.1484 0.1585 'International Tables Vol C Tables 4.2.6.8 and 6.1.1.4'
N N 0.0061 0.0033 'International Tables Vol C Tables 4.2.6.8 and 6.1.1.4'
O O 0.0106 0.0060 'International Tables Vol C Tables 4.2.6.8 and 6.1.1.4'
S S 0.1246 0.1234 'International Tables Vol C Tables 4.2.6.8 and 6.1.1.4'

loop_
_geom_angle_atom_site_label_1
_geom_angle_atom_site_label_2
_geom_angle_atom_site_label_3
_geom_angle
C21 S1 C11 99.0(4)
C12 N1 C22 121.3(5)
C12 N1 C1 119.0(6)
C22 N1 C1 117.7(6)
N1 C1 C2 116.7(5)
N1 C1 H1A 108.1
C2 C1 H1A 108.1
N1 C1 H1B 108.1
C2 C1 H1B 108.1
H1A C1 H1B 107.3
C3 C2 C1 106.3(5)
C3 C2 H2A 110.5
C1 C2 H2A 110.5
C3 C2 H2B 110.5
C1 C2 H2B 110.5
H2A C2 H2B 108.7
N4 C3 C2 113.4(4)
N4 C3 H3A 108.9
C2 C3 H3A 108.9
N4 C3 H3B 108.9
C2 C3 H3B 108.9
H3A C3 H3B 107.7
C5 N4 C3 113.6(5)
C5 N4 C4 110.2(6)
C3 N4 C4 108.9(5)
C5 N4 H4 108.0
C3 N4 H4 108.0
C4 N4 H4 108.0
N4 C4 H4B 109.5
N4 C4 H4C 109.5
H4B C4 H4C 109.5
N4 C4 H4D 109.5
H4B C4 H4D 109.5
H4C C4 H4D 109.5
N4 C5 H5A 109.5
N4 C5 H5B 109.5
H5A C5 H5B 109.5
N4 C5 H5C 109.5
H5A C5 H5C 109.5
H5B C5 H5C 109.5
C16 C11 C12 120.1(8)
C16 C11 S1 120.4(6)
C12 C11 S1 119.0(6)
N1 C12 C13 122.5(6)
N1 C12 C11 120.1(7)
C13 C12 C11 117.4(7)
C14 C13 C12 120.0(7)
C14 C13 H13 120.0
C12 C13 H13 120.0
C15 C14 C13 123.1(9)
C15 C14 Cl1 118.9(7)
C13 C14 Cl1 118.0(6)
C14 C15 C16 117.2(8)
C14 C15 H15 121.4
C16 C15 H15 121.4
C11 C16 C15 122.1(8)
C11 C16 H16 119.0
C15 C16 H16 119.0
C22 C21 C26 120.2(9)
C22 C21 S1 120.5(7)
C26 C21 S1 119.0(6)
C23 C22 C21 118.2(8)
C23 C22 N1 122.3(6)
C21 C22 N1 119.4(8)
C22 C23 C24 122.6(7)
C22 C23 H23 118.7
C24 C23 H23 118.7
C25 C24 C23 117.0(10)
C25 C24 H24 121.5
C23 C24 H24 121.5
C26 C25 C24 120.6(9)
C26 C25 H25 119.7
C24 C25 H25 119.7
C25 C26 C21 121.3(8)
C25 C26 H26 119.4
C21 C26 H26 119.4
O31 C31 C36 126.3(8)
O31 C31 C32 120.4(8)
C36 C31 C32 113.3(6)
C33 C32 C31 123.4(7)
C33 C32 N32 115.6(7)
C31 C32 N32 121.1(7)
C34 C33 C32 118.0(6)
C34 C33 H33 121.0
C32 C33 H33 121.0
C33 C34 C35 121.0(6)
C33 C34 N34 120.0(6)
C35 C34 N34 118.9(6)
C36 C35 C34 119.9(7)
C36 C35 H35 120.1
C34 C35 H35 120.1
C35 C36 C31 124.3(7)
C35 C36 N36 115.6(7)
C31 C36 N36 120.1(7)
O322 N32 O321 124.1(8)
O322 N32 C32 119.7(7)
O321 N32 C32 116.2(9)
O342 N34 O341 123.1(6)
O342 N34 C34 119.3(6)
O341 N34 C34 117.6(6)
O362 N36 O361 125.5(8)
O362 N36 C36 117.1(8)
O361 N36 C36 117.4(6)
C21A S1A C11A 96.5(4)
C12A N1A C22A 118.5(6)
C12A N1A C1A 119.6(6)
C22A N1A C1A 118.1(6)
N1A C1A C2A 111.7(5)
N1A C1A H1A1 109.3
C2A C1A H1A1 109.3
N1A C1A H1A2 109.3
C2A C1A H1A2 109.3
H1A1 C1A H1A2 107.9
C1A C2A C3A 109.2(6)
C1A C2A H2A1 109.8
C3A C2A H2A1 109.8
C1A C2A H2A2 109.8
C3A C2A H2A2 109.8
H2A1 C2A H2A2 108.3
N4A C3A C2A 112.9(5)
N4A C3A H3A1 109.0
C2A C3A H3A1 109.0
N4A C3A H3A2 109.0
C2A C3A H3A2 109.0
H3A1 C3A H3A2 107.8
C4A N4A C3A 112.8(5)
C4A N4A C5A 110.0(5)
C3A N4A C5A 110.8(5)
C4A N4A H4A 107.7
C3A N4A H4A 107.7
C5A N4A H4A 107.7
N4A C4A H4A1 109.5
N4A C4A H4A2 109.5
H4A1 C4A H4A2 109.5
N4A C4A H4A3 109.5
H4A1 C4A H4A3 109.5
H4A2 C4A H4A3 109.5
N4A C5A H5A1 109.5
N4A C5A H5A2 109.5
H5A1 C5A H5A2 109.5
N4A C5A H5A3 109.5
H5A1 C5A H5A3 109.5
H5A2 C5A H5A3 109.5
C12A C11A C16A 122.0(9)
C12A C11A S1A 119.6(6)
C16A C11A S1A 118.2(9)
N1A C12A C11A 120.1(7)
N1A C12A C13A 122.8(8)
C11A C12A C13A 117.1(8)
C14A C13A C12A 119.9(10)
C14A C13A H13A 120.0
C12A C13A H13A 120.0
C13A C14A C15A 123.9(10)
C13A C14A Cl1A 116.8(11)
C15A C14A Cl1A 119.3(9)
C14A C15A C16A 118.1(9)
C14A C15A H15A 121.0
C16A C15A H15A 121.0
C15A C16A C11A 118.9(11)
C15A C16A H16A 120.6
C11A C16A H16A 120.6
C22A C21A C26A 120.0(6)
C22A C21A S1A 120.7(5)
C26A C21A S1A 119.3(5)
C23A C22A C21A 117.6(5)
C23A C22A N1A 123.2(6)
C21A C22A N1A 119.2(6)
C24A C23A C22A 121.2(6)
C24A C23A H23A 119.4
C22A C23A H23A 119.4
C25A C24A C23A 120.4(6)
C25A C24A H24A 119.8
C23A C24A H24A 119.8
C26A C25A C24A 119.9(6)
C26A C25A H25A 120.0
C24A C25A H25A 120.0
C25A C26A C21A 120.7(6)
C25A C26A H26A 119.6
C21A C26A H26A 119.6
O31A C31A C32A 124.1(5)
O31A C31A C36A 125.4(5)
C32A C31A C36A 110.6(5)
C33A C32A C31A 125.5(5)
C33A C32A N32A 116.7(5)
C31A C32A N32A 117.7(5)
C32A C33A C34A 118.1(5)
C32A C33A H33A 120.9
C34A C33A H33A 120.9
C35A C34A C33A 120.8(5)
C35A C34A N34A 119.6(5)
C33A C34A N34A 119.5(5)
C36A C35A C34A 119.8(5)
C36A C35A H35A 120.1
C34A C35A H35A 120.1
C35A C36A C31A 125.1(5)
C35A C36A N36A 115.7(5)
C31A C36A N36A 119.2(5)
O32A N32A O32B 123.5(5)
O32A N32A C32A 119.5(5)
O32B N32A C32A 117.0(5)
O34B N34A O34A 122.4(5)
O34B N34A C34A 118.7(5)
O34A N34A C34A 118.9(5)
O36B N36A O36A 123.3(6)
O36B N36A C36A 118.0(6)
O36A N36A C36A 118.6(6)

loop_
_geom_bond_atom_site_label_1
_geom_bond_atom_site_label_2
_geom_bond_distance
S1 C21 1.766(10)
S1 C11 1.775(9)
Cl1 C14 1.739(10)
N1 C12 1.391(9)
N1 C22 1.441(10)
N1 C1 1.481(7)
C1 C2 1.543(8)
C1 H1A 0.9900
C1 H1B 0.9900
C2 C3 1.515(8)
C2 H2A 0.9900
C2 H2B 0.9900
C3 N4 1.496(7)
C3 H3A 0.9900
C3 H3B 0.9900
N4 C5 1.492(9)
N4 C4 1.507(9)
N4 H4 0.9300
C4 H4B 0.9800
C4 H4C 0.9800
C4 H4D 0.9800
C5 H5A 0.9800
C5 H5B 0.9800
C5 H5C 0.9800
C11 C16 1.388(12)
C11 C12 1.430(9)
C12 C13 1.405(11)
C13 C14 1.390(11)
C13 H13 0.9500
C14 C15 1.378(11)
C15 C16 1.392(13)
C15 H15 0.9500
C16 H16 0.9500
C21 C22 1.398(9)
C21 C26 1.401(12)
C22 C23 1.391(11)
C23 C24 1.441(11)
C23 H23 0.9500
C24 C25 1.397(12)
C24 H24 0.9500
C25 C26 1.390(14)
C25 H25 0.9500
C26 H26 0.9500
O31 C31 1.272(8)
C31 C36 1.400(11)
C31 C32 1.457(11)
C32 C33 1.381(9)
C32 N32 1.467(10)
C33 C34 1.375(9)
C33 H33 0.9500
C34 C35 1.394(9)
C34 N34 1.446(8)
C35 C36 1.345(9)
C35 H35 0.9500
C36 N36 1.493(10)
N32 O322 1.226(9)
N32 O321 1.243(9)
N34 O342 1.227(8)
N34 O341 1.236(7)
N36 O362 1.227(8)
N36 O361 1.232(9)
S1A C21A 1.753(7)
S1A C11A 1.796(10)
Cl1A C14A 1.766(11)
N1A C12A 1.369(9)
N1A C22A 1.421(7)
N1A C1A 1.477(9)
C1A C2A 1.511(9)
C1A H1A1 0.9900
C1A H1A2 0.9900
C2A C3A 1.526(8)
C2A H2A1 0.9900
C2A H2A2 0.9900
C3A N4A 1.503(7)
C3A H3A1 0.9900
C3A H3A2 0.9900
N4A C4A 1.476(8)
N4A C5A 1.506(8)
N4A H4A 0.9300
C4A H4A1 0.9800
C4A H4A2 0.9800
C4A H4A3 0.9800
C5A H5A1 0.9800
C5A H5A2 0.9800
C5A H5A3 0.9800
C11A C12A 1.410(12)
C11A C16A 1.414(12)
C12A C13A 1.418(11)
C13A C14A 1.357(13)
C13A H13A 0.9500
C14A C15A 1.388(17)
C15A C16A 1.403(17)
C15A H15A 0.9500
C16A H16A 0.9500
C21A C22A 1.406(9)
C21A C26A 1.407(9)
C22A C23A 1.392(9)
C23A C24A 1.389(8)
C23A H23A 0.9500
C24A C25A 1.373(9)
C24A H24A 0.9500
C25A C26A 1.361(10)
C25A H25A 0.9500
C26A H26A 0.9500
O31A C31A 1.245(6)
C31A C32A 1.449(7)
C31A C36A 1.460(8)
C32A C33A 1.377(8)
C32A N32A 1.458(7)
C33A C34A 1.401(8)
C33A H33A 0.9500
C34A C35A 1.381(8)
C34A N34A 1.432(8)
C35A C36A 1.354(8)
C35A H35A 0.9500
C36A N36A 1.477(8)
N32A O32A 1.229(6)
N32A O32B 1.234(6)
N34A O34B 1.234(7)
N34A O34A 1.235(7)
N36A O36B 1.231(8)
N36A O36A 1.242(7)

loop_
_geom_hbond_atom_site_label_D
_geom_hbond_atom_site_label_H
_geom_hbond_atom_site_label_A
_geom_hbond_site_symmetry_A
_geom_hbond_distance_DH
_geom_hbond_distance_HA
_geom_hbond_distance_DA
_geom_hbond_angle_DHA
_geom_hbond_publ_flag
N4 H4 O31 . 0.9300 1.7300 2.605(9) 156.00 yes
N4A H4A O31A . 0.9300 1.9100 2.723(7) 145.00 yes
N4A H4A O32A . 0.9300 2.2800 2.940(7) 127.00 yes
C1A H1A1 O36B . 0.9900 2.4500 3.261(9) 139.00 yes
C2 H2B O31 . 0.9900 2.5600 3.229(10) 125.00 yes
C3 H3A Cl1A 1_454 0.9900 2.7000 3.457(6) 133.00 yes
C3 H3B O342 1_455 0.9900 2.5600 3.477(8) 154.00 yes
C4 H4D O36B 2_666 0.9800 2.4500 3.426(13) 172.00 yes
C5 H5C O341 1_455 0.9800 2.5700 3.354(10) 137.00 yes
C3A H3A2 O34B 1_455 0.9900 2.4100 3.312(10) 152.00 yes
C5A H5A1 O34B 2_757 0.9800 2.4800 3.453(11) 172.00 yes
C5A H5A2 O32A . 0.9800 2.5100 3.047(10) 114.00 yes
C15A H15A O342 1_556 0.9500 2.5300 3.315(11) 140.00 yes

loop_
_geom_torsion_atom_site_label_1
_geom_torsion_atom_site_label_2
_geom_torsion_atom_site_label_3
_geom_torsion_atom_site_label_4
_geom_torsion
_geom_torsion_publ_flag
C12 N1 C1 C2 -82.8(8) ?
C22 N1 C1 C2 81.1(7) y
N1 C1 C2 C3 -173.3(6) ?
C1 C2 C3 N4 -170.6(5) y
C2 C3 N4 C5 -60.5(7) ?
C2 C3 N4 C4 176.3(7) ?
C21 S1 C11 C16 150.5(6) ?
C21 S1 C11 C12 -37.2(6) ?
C22 N1 C12 C13 -148.5(6) ?
C1 N1 C12 C13 14.8(9) ?
C22 N1 C12 C11 32.3(9) ?
C1 N1 C12 C11 -164.4(6) ?
C16 C11 C12 N1 -178.6(7) ?
S1 C11 C12 N1 9.1(9) ?
C16 C11 C12 C13 2.2(10) ?
S1 C11 C12 C13 -170.1(5) ?
N1 C12 C13 C14 179.3(7) ?
C11 C12 C13 C14 -1.5(10) ?
C12 C13 C14 C15 0.1(12) ?
C12 C13 C14 Cl1 -178.3(6) ?
C13 C14 C15 C16 0.7(13) ?
Cl1 C14 C15 C16 179.0(6) ?
C12 C11 C16 C15 -1.5(12) ?
S1 C11 C16 C15 170.7(6) ?
C14 C15 C16 C11 0.1(13) ?
C11 S1 C21 C22 34.6(6) ?
C11 S1 C21 C26 -151.6(6) ?
C26 C21 C22 C23 0.8(10) ?
S1 C21 C22 C23 174.6(5) ?
C26 C21 C22 N1 -177.7(6) ?
S1 C21 C22 N1 -3.9(9) ?
C12 N1 C22 C23 146.1(6) ?
C1 N1 C22 C23 -17.4(9) ?
C12 N1 C22 C21 -35.4(9) ?
C1 N1 C22 C21 161.0(6) ?
C21 C22 C23 C24 -0.7(10) ?
N1 C22 C23 C24 177.7(6) ?
C22 C23 C24 C25 0.0(10) ?
C23 C24 C25 C26 0.8(11) ?
C24 C25 C26 C21 -0.8(12) ?
C22 C21 C26 C25 -0.1(11) ?
S1 C21 C26 C25 -173.9(6) ?
O31 C31 C32 C33 176.7(6) ?
C36 C31 C32 C33 -4.0(9) ?
O31 C31 C32 N32 -2.3(10) ?
C36 C31 C32 N32 177.0(6) ?
C31 C32 C33 C34 4.0(9) ?
N32 C32 C33 C34 -177.0(5) ?
C32 C33 C34 C35 -0.7(9) ?
C32 C33 C34 N34 177.8(5) ?
C33 C34 C35 C36 -2.2(9) ?
N34 C34 C35 C36 179.3(6) ?
C34 C35 C36 C31 2.0(10) ?
C34 C35 C36 N36 179.2(6) ?
O31 C31 C36 C35 -179.8(6) ?
C32 C31 C36 C35 1.0(9) ?
O31 C31 C36 N36 3.1(11) ?
C32 C31 C36 N36 -176.2(6) ?
C33 C32 N32 O322 -35.5(9) ?
C31 C32 N32 O322 143.6(7) ?
C33 C32 N32 O321 146.2(7) ?
C31 C32 N32 O321 -34.7(9) ?
C33 C34 N34 O342 179.7(6) ?
C35 C34 N34 O342 -1.7(9) ?
C33 C34 N34 O341 0.4(9) ?
C35 C34 N34 O341 178.9(6) ?
C35 C36 N36 O362 145.0(7) ?
C31 C36 N36 O362 -37.6(9) ?
C35 C36 N36 O361 -37.7(9) ?
C31 C36 N36 O361 139.7(7) ?
C12A N1A C1A C2A 124.5(6) ?
C22A N1A C1A C2A -77.6(7) y
N1A C1A C2A C3A -60.7(7) ?
C1A C2A C3A N4A -147.8(5) y
C2A C3A N4A C4A -61.1(7) ?
C2A C3A N4A C5A 175.1(5) ?
C21A S1A C11A C12A -36.5(6) ?
C21A S1A C11A C16A 148.0(6) ?
C22A N1A C12A C11A 40.8(8) ?
C1A N1A C12A C11A -161.4(6) ?
C22A N1A C12A C13A -139.6(6) ?
C1A N1A C12A C13A 18.2(9) ?
C16A C11A C12A N1A 178.8(6) ?
S1A C11A C12A N1A 3.5(8) ?
C16A C11A C12A C13A -0.9(10) ?
S1A C11A C12A C13A -176.1(5) ?
N1A C12A C13A C14A -176.9(6) ?
C11A C12A C13A C14A 2.7(9) ?
C12A C13A C14A C15A -2.9(12) ?
C12A C13A C14A Cl1A 178.5(5) ?
C13A C14A C15A C16A 1.2(13) ?
Cl1A C14A C15A C16A 179.7(6) ?
C14A C15A C16A C11A 0.7(12) ?
C12A C11A C16A C15A -0.8(11) ?
S1A C11A C16A C15A 174.5(6) ?
C11A S1A C21A C22A 36.4(5) ?
C11A S1A C21A C26A -145.1(5) ?
C26A C21A C22A C23A -3.3(8) ?
S1A C21A C22A C23A 175.3(4) ?
C26A C21A C22A N1A 177.4(5) ?
S1A C21A C22A N1A -4.0(7) ?
C12A N1A C22A C23A 139.7(6) ?
C1A N1A C22A C23A -18.4(8) ?
C12A N1A C22A C21A -41.1(8) ?
C1A N1A C22A C21A 160.8(5) ?
C21A C22A C23A C24A 2.3(9) ?
N1A C22A C23A C24A -178.5(5) ?
C22A C23A C24A C25A 0.1(9) ?
C23A C24A C25A C26A -1.6(9) ?
C24A C25A C26A C21A 0.5(10) ?
C22A C21A C26A C25A 2.0(9) ?
S1A C21A C26A C25A -176.6(5) ?
O31A C31A C32A C33A -177.0(6) ?
C36A C31A C32A C33A 2.0(8) ?
O31A C31A C32A N32A -1.2(9) ?
C36A C31A C32A N32A 177.8(5) ?
C31A C32A C33A C34A -4.6(9) ?
N32A C32A C33A C34A 179.6(5) ?
C32A C33A C34A C35A 4.0(9) ?
C32A C33A C34A N34A -178.9(6) ?
C33A C34A C35A C36A -1.1(9) ?
N34A C34A C35A C36A -178.2(6) ?
C34A C35A C36A C31A -1.6(9) ?
C34A C35A C36A N36A 177.3(6) ?
O31A C31A C36A C35A -179.8(6) ?
C32A C31A C36A C35A 1.2(8) ?
O31A C31A C36A N36A 1.4(9) ?
C32A C31A C36A N36A -177.7(5) ?
C33A C32A N32A O32A -142.4(6) ?
C31A C32A N32A O32A 41.4(8) ?
C33A C32A N32A O32B 36.4(8) ?
C31A C32A N32A O32B -139.8(5) ?
C35A C34A N34A O34B 1.7(9) ?
C33A C34A N34A O34B -175.4(6) ?
C35A C34A N34A O34A -178.6(6) ?
C33A C34A N34A O34A 4.3(9) ?
C35A C36A N36A O36B -152.2(6) ?
C31A C36A N36A O36B 26.8(8) ?
C35A C36A N36A O36A 24.4(8) ?
C31A C36A N36A O36A -156.7(5) ?
